data_4347632
loop_
_publ_author_name
'Lim, Kwang Soo'
'Baldov\'i, Jos\'e J'
'Lee, Woo Ram'
'Song, Jeong Hwa'
'Yoon, Sung Won'
'Suh, Byoung Jin'
'Coronado, Eugenio'
'Gaita-Ari\~no, Alejandro'
'Hong, Chang Seop'

_publ_section_title
;
 Switching of Slow Magnetic Relaxation Dynamics in Mononuclear
 Dysprosium(III) Compounds with Charge Density.
;
_journal_issue 11
_journal_name_full 'Inorganic chemistry'
_journal_page_first 5398
_journal_page_last 5404
_journal_paper_doi 10.1021/acs.inorgchem.6b00410
_journal_volume 55
_journal_year 2016
_chemical_formula_sum 'C22 H50 Co2 F6 O20 P7 Y'
_chemical_formula_weight 1172.18
_space_group_IT_number 18
_space_group_name_Hall 'P 2 2ab'
_space_group_name_H-M_alt 'P 21 21 2'
_symmetry_cell_setting orthorhombic
_symmetry_space_group_name_H-M 'P 21 21 2'
_atom_sites_solution_hydrogens geom
_atom_sites_solution_primary direct
_atom_sites_solution_secondary difmap
_audit_creation_method SHELXL-97
_cell_angle_alpha 90.00
_cell_angle_beta 90.00
_cell_angle_gamma 90.00
_cell_formula_units_Z 2
_cell_length_a 11.027(8)
_cell_length_b 21.187(11)
_cell_length_c 9.303(7)
_cell_measurement_reflns_used 7850
_cell_measurement_temperature 296(2)
_cell_measurement_theta_max 14.9915
_cell_measurement_theta_min 2.873
_cell_volume 2173(3)
_computing_cell_refinement 'Bruker SMART APEXll'
_computing_data_collection 'Bruker SMART APEXll'
_computing_data_reduction 'Bruker SAINT'
_computing_molecular_graphics WingX
_computing_publication_material WingX
_computing_structure_refinement 'SHELXL-97 (Sheldrick, 1997)'
_computing_structure_solution SHELXTL
_diffrn_ambient_temperature 296(2)
_diffrn_measured_fraction_theta_full 0.971
_diffrn_measured_fraction_theta_max 0.971
_diffrn_measurement_device_type 'CCD area detector'
_diffrn_measurement_method 'omega scan'
_diffrn_radiation_monochromator graphite
_diffrn_radiation_source 'fine-focus sealed tube'
_diffrn_radiation_type MoK\a
_diffrn_radiation_wavelength 0.71073
_diffrn_reflns_av_R_equivalents 0.0914
_diffrn_reflns_av_sigmaI/netI 0.2298
_diffrn_reflns_limit_h_max 13
_diffrn_reflns_limit_h_min -14
_diffrn_reflns_limit_k_max 27
_diffrn_reflns_limit_k_min -14
_diffrn_reflns_limit_l_max 12
_diffrn_reflns_limit_l_min -11
_diffrn_reflns_number 7753
_diffrn_reflns_theta_full 28.28
_diffrn_reflns_theta_max 28.28
_diffrn_reflns_theta_min 2.67
_exptl_absorpt_coefficient_mu 2.432
_exptl_absorpt_correction_T_max 0.7757
_exptl_absorpt_correction_T_min 0.6419
_exptl_absorpt_correction_type multi-scan
_exptl_absorpt_process_details SADABS
_exptl_crystal_colour yellow
_exptl_crystal_density_diffrn 1.791
_exptl_crystal_density_method 'not measured'
_exptl_crystal_description block
_exptl_crystal_F_000 1188
_exptl_crystal_size_max 0.20
_exptl_crystal_size_mid 0.15
_exptl_crystal_size_min 0.11
_refine_diff_density_max 0.510
_refine_diff_density_min -0.640
_refine_diff_density_rms 0.120
_refine_ls_abs_structure_details 'Flack H D (1983), Acta Cryst. A39, 876-881'
_refine_ls_abs_structure_Flack -0.024(18)
_refine_ls_extinction_method none
_refine_ls_goodness_of_fit_ref 0.935
_refine_ls_hydrogen_treatment constr
_refine_ls_matrix_type full
_refine_ls_number_parameters 270
_refine_ls_number_reflns 5140
_refine_ls_number_restraints 0
_refine_ls_restrained_S_all 0.935
_refine_ls_R_factor_all 0.1814
_refine_ls_R_factor_gt 0.0825
_refine_ls_shift/su_max 0.000
_refine_ls_shift/su_mean 0.000
_refine_ls_structure_factor_coef Fsqd
_refine_ls_weighting_details 'calc w=1/[\s^2^(Fo^2^)+(0.0001P)^2^+0.0000P] where P=(Fo^2^+2Fc^2^)/3'
_refine_ls_weighting_scheme calc
_refine_ls_wR_factor_gt 0.1453
_refine_ls_wR_factor_ref 0.1907
_reflns_number_gt 2281
_reflns_number_total 5140
_reflns_threshold_expression >2sigma(I)
_cod_data_source_file ic6b00410_si_002.cif
_cod_data_source_block complex1-Y
_cod_depositor_comments
;
The following automatic conversions were performed:

data item '_exptl_absorpt_correction_type' value 'MULTI-SCAN' was
changed to 'multi-scan' in accordance with the
/home/saulius/struct/COD-crude-data/automatic-downloads/DataCite-retrospective/ACS/depositions/lib/dictionaries/cif_core.dic
dictionary named 'cif_core.dic' version 2.4.2 last updated on
2011-04-26.

Automatic conversion script
Id: cif_fix_values 6909 2019-04-08 15:41:33Z antanas 
;
_cod_original_cell_volume 2173(2)
_cod_original_sg_symbol_H-M P2(1)2(1)2
_cod_database_code 4347632

loop_
_symmetry_equiv_pos_as_xyz
'x, y, z'
'-x, -y, z'
'-x+1/2, y+1/2, -z'
'x+1/2, -y+1/2, -z'

loop_
_atom_site_label
_atom_site_type_symbol
_atom_site_fract_x
_atom_site_fract_y
_atom_site_fract_z
_atom_site_U_iso_or_equiv
_atom_site_adp_type
_atom_site_occupancy
_atom_site_symmetry_multiplicity
_atom_site_calc_flag
_atom_site_refinement_flags
Y1 Y 0.5000 0.0000 0.68588(15) 0.0329(4) Uani 1 2 d S
O1 O 0.6005(7) 0.0515(3) 0.8633(8) 0.046(2) Uani 1 1 d .
P1 P 0.6190(3) 0.11846(15) 0.9125(3) 0.0450(8) Uani 1 1 d .
O4 O 0.7572(7) 0.1369(4) 0.8861(12) 0.077(3) Uani 1 1 d .
O5 O 0.6082(10) 0.1184(5) 1.0828(9) 0.090(3) Uani 1 1 d .
C6 C 0.8550(12) 0.0916(8) 0.879(2) 0.137(9) Uani 1 1 d .
H6A H 0.8797 0.0806 0.9751 0.206 Uiso 1 1 calc R
H6B H 0.9224 0.1098 0.8287 0.206 Uiso 1 1 calc R
H6C H 0.8279 0.0544 0.8298 0.206 Uiso 1 1 calc R
C7 C 0.620(2) 0.0692(8) 1.1741(17) 0.153(10) Uani 1 1 d .
H7A H 0.6488 0.0330 1.1224 0.230 Uiso 1 1 calc R
H7B H 0.5425 0.0598 1.2163 0.230 Uiso 1 1 calc R
H7C H 0.6765 0.0799 1.2485 0.230 Uiso 1 1 calc R
O2 O 0.3543(6) 0.0726(3) 0.7577(7) 0.0353(18) Uani 1 1 d .
P2 P 0.3520(2) 0.13590(15) 0.8292(4) 0.0425(8) Uani 1 1 d .
O6 O 0.3166(8) 0.1276(4) 0.9963(10) 0.078(3) Uani 1 1 d .
O7 O 0.2411(7) 0.1733(4) 0.7688(11) 0.080(3) Uani 1 1 d .
C8 C 0.2313(13) 0.0840(6) 1.0404(17) 0.084(5) Uani 1 1 d .
H8A H 0.2258 0.0508 0.9707 0.126 Uiso 1 1 calc R
H8B H 0.1538 0.1043 1.0497 0.126 Uiso 1 1 calc R
H8C H 0.2549 0.0667 1.1316 0.126 Uiso 1 1 calc R
C9 C 0.1593(12) 0.1531(7) 0.6661(18) 0.093(5) Uani 1 1 d .
H9A H 0.1943 0.1579 0.5722 0.139 Uiso 1 1 calc R
H9B H 0.0866 0.1778 0.6724 0.139 Uiso 1 1 calc R
H9C H 0.1402 0.1095 0.6823 0.139 Uiso 1 1 calc R
O3 O 0.5580(6) 0.0952(3) 0.5730(8) 0.044(2) Uani 1 1 d .
P3 P 0.5496(3) 0.16391(15) 0.6086(4) 0.0461(9) Uani 1 1 d .
O8 O 0.4435(10) 0.1929(5) 0.5070(9) 0.098(4) Uani 1 1 d .
O9 O 0.6621(10) 0.1993(4) 0.5437(13) 0.112(5) Uani 1 1 d .
C10 C 0.4258(16) 0.1772(8) 0.3656(15) 0.119(7) Uani 1 1 d .
H10A H 0.5020 0.1659 0.3229 0.178 Uiso 1 1 calc R
H10B H 0.3920 0.2127 0.3154 0.178 Uiso 1 1 calc R
H10C H 0.3710 0.1421 0.3596 0.178 Uiso 1 1 calc R
C11 C 0.7722(13) 0.1733(9) 0.514(3) 0.157(10) Uani 1 1 d .
H11A H 0.7611 0.1361 0.4561 0.235 Uiso 1 1 calc R
H11B H 0.8122 0.1622 0.6017 0.235 Uiso 1 1 calc R
H11C H 0.8208 0.2032 0.4618 0.235 Uiso 1 1 calc R
O10 O 0.6494(7) -0.0150(4) 0.4899(8) 0.061(2) Uani 1 1 d .
Co1 Co 0.51166(14) 0.19414(6) 0.82441(16) 0.0382(4) Uani 1 1 d .
C1 C 0.5224(15) 0.2895(5) 0.7637(15) 0.062(4) Uani 1 1 d .
H1 H 0.5234 0.3054 0.6705 0.074 Uiso 1 1 calc R
C2 C 0.6209(15) 0.2742(6) 0.842(2) 0.070(4) Uani 1 1 d .
H2 H 0.7011 0.2766 0.8121 0.084 Uiso 1 1 calc R
C3 C 0.5810(15) 0.2540(6) 0.978(2) 0.075(5) Uani 1 1 d .
H3 H 0.6309 0.2413 1.0528 0.090 Uiso 1 1 calc R
C4 C 0.4586(15) 0.2559(6) 0.9816(16) 0.062(4) Uani 1 1 d .
H4 H 0.4097 0.2451 1.0593 0.075 Uiso 1 1 calc R
C5 C 0.4187(12) 0.2775(6) 0.845(2) 0.071(5) Uani 1 1 d .
H5 H 0.3387 0.2827 0.8159 0.085 Uiso 1 1 calc R
P4 P 0.0000 0.0000 0.3885(7) 0.0740(15) Uani 1 2 d S
F1 F 0.0000 0.0000 0.5416(18) 0.301(18) Uani 1 2 d S
F2 F -0.1036(14) 0.0329(9) 0.385(4) 0.364(18) Uani 1 1 d .
F3 F 0.0824(12) 0.0603(5) 0.3819(17) 0.175(6) Uani 1 1 d .
F4 F 0.0000 0.0000 0.235(2) 0.284(14) Uani 1 2 d S

loop_
_atom_site_aniso_label
_atom_site_aniso_U_11
_atom_site_aniso_U_22
_atom_site_aniso_U_33
_atom_site_aniso_U_23
_atom_site_aniso_U_13
_atom_site_aniso_U_12
Y1 0.0344(7) 0.0286(8) 0.0358(8) 0.000 0.000 0.0000(8)
O1 0.060(5) 0.027(4) 0.052(5) -0.004(4) -0.027(4) 0.003(4)
P1 0.0505(19) 0.0347(19) 0.050(2) -0.0023(16) -0.0094(16) 0.0036(16)
O4 0.029(4) 0.048(6) 0.154(9) -0.008(6) -0.020(5) -0.006(5)
O5 0.150(9) 0.081(8) 0.037(5) -0.004(6) -0.027(6) 0.012(8)
C6 0.039(9) 0.088(13) 0.28(3) -0.019(16) -0.013(13) 0.000(10)
C7 0.30(3) 0.112(16) 0.048(10) 0.011(12) -0.023(16) 0.053(18)
O2 0.032(4) 0.029(4) 0.045(4) -0.003(4) 0.002(3) 0.001(3)
P2 0.0381(17) 0.0329(18) 0.0564(19) -0.0081(17) 0.0091(16) -0.0004(14)
O6 0.093(7) 0.056(7) 0.086(7) -0.010(6) 0.045(6) -0.030(6)
O7 0.041(5) 0.055(6) 0.142(9) -0.030(6) -0.039(6) 0.027(5)
C8 0.111(12) 0.026(8) 0.114(13) -0.004(8) 0.057(11) -0.011(8)
C9 0.083(10) 0.076(12) 0.119(13) 0.001(11) -0.042(11) 0.002(9)
O3 0.060(5) 0.026(4) 0.045(5) 0.004(4) 0.013(4) 0.006(4)
P3 0.059(2) 0.0319(18) 0.0470(19) 0.0037(16) 0.0128(15) 0.0009(16)
O8 0.173(11) 0.084(7) 0.037(5) 0.007(5) -0.020(6) 0.077(7)
O9 0.134(9) 0.036(6) 0.166(12) -0.018(7) 0.093(9) -0.039(6)
C10 0.184(18) 0.108(15) 0.064(12) 0.015(10) -0.024(12) 0.066(13)
C11 0.067(11) 0.135(19) 0.27(3) -0.043(18) 0.097(15) -0.030(12)
O10 0.056(5) 0.059(6) 0.067(5) 0.006(5) 0.031(4) 0.002(5)
Co1 0.0401(8) 0.0272(8) 0.0474(9) -0.0041(7) -0.0007(9) -0.0006(8)
C1 0.100(13) 0.009(6) 0.075(9) -0.006(6) 0.019(10) 0.008(7)
C2 0.077(11) 0.019(8) 0.113(14) -0.019(9) -0.008(12) -0.007(7)
C3 0.086(13) 0.022(8) 0.118(15) -0.031(9) -0.036(11) 0.011(8)
C4 0.100(12) 0.034(8) 0.053(9) -0.005(7) 0.008(8) 0.012(8)
C5 0.047(8) 0.044(9) 0.123(15) -0.011(10) -0.022(9) 0.008(7)
P4 0.055(3) 0.076(4) 0.092(4) 0.000 0.000 -0.006(4)
F1 0.60(6) 0.23(3) 0.067(11) 0.000 0.000 -0.02(4)
F2 0.135(12) 0.25(2) 0.71(6) 0.01(3) 0.13(2) 0.097(13)
F3 0.191(13) 0.112(9) 0.221(15) 0.008(9) -0.041(11) -0.069(9)
F4 0.36(4) 0.39(4) 0.108(16) 0.000 0.000 -0.04(4)

loop_
_atom_type_symbol
_atom_type_description
_atom_type_scat_dispersion_real
_atom_type_scat_dispersion_imag
_atom_type_scat_source
C C 0.0033 0.0016 'International Tables Vol C Tables 4.2.6.8 and 6.1.1.4'
H H 0.0000 0.0000 'International Tables Vol C Tables 4.2.6.8 and 6.1.1.4'
O O 0.0106 0.0060 'International Tables Vol C Tables 4.2.6.8 and 6.1.1.4'
F F 0.0171 0.0103 'International Tables Vol C Tables 4.2.6.8 and 6.1.1.4'
P P 0.1023 0.0942 'International Tables Vol C Tables 4.2.6.8 and 6.1.1.4'
Co Co 0.3494 0.9721 'International Tables Vol C Tables 4.2.6.8 and 6.1.1.4'
Y Y -2.7962 3.5667 'International Tables Vol C Tables 4.2.6.8 and 6.1.1.4'

loop_
_geom_angle_atom_site_label_1
_geom_angle_atom_site_label_2
_geom_angle_atom_site_label_3
_geom_angle
_geom_angle_site_symmetry_1
_geom_angle_site_symmetry_3
O1 Y1 O1 86.6(4) . 2_655
O1 Y1 O2 79.1(3) . .
O1 Y1 O2 76.8(3) 2_655 .
O1 Y1 O2 76.8(3) . 2_655
O1 Y1 O2 79.1(3) 2_655 2_655
O2 Y1 O2 146.6(3) . 2_655
O1 Y1 O3 77.3(3) . .
O1 Y1 O3 150.1(2) 2_655 .
O2 Y1 O3 75.5(2) . .
O2 Y1 O3 120.4(2) 2_655 .
O1 Y1 O3 150.1(2) . 2_655
O1 Y1 O3 77.3(3) 2_655 2_655
O2 Y1 O3 120.4(2) . 2_655
O2 Y1 O3 75.5(2) 2_655 2_655
O3 Y1 O3 127.2(4) . 2_655
O1 Y1 O10 143.0(2) . 2_655
O1 Y1 O10 105.8(3) 2_655 2_655
O2 Y1 O10 70.5(3) . 2_655
O2 Y1 O10 139.2(3) 2_655 2_655
O3 Y1 O10 75.1(3) . 2_655
O3 Y1 O10 66.6(3) 2_655 2_655
O1 Y1 O10 105.8(3) . .
O1 Y1 O10 143.0(2) 2_655 .
O2 Y1 O10 139.2(3) . .
O2 Y1 O10 70.5(3) 2_655 .
O3 Y1 O10 66.6(3) . .
O3 Y1 O10 75.1(3) 2_655 .
O10 Y1 O10 85.3(4) 2_655 .
P1 O1 Y1 137.8(4) . .
O1 P1 O5 107.0(5) . .
O1 P1 O4 108.3(5) . .
O5 P1 O4 103.1(6) . .
O1 P1 Co1 120.7(3) . .
O5 P1 Co1 109.8(4) . .
O4 P1 Co1 106.5(4) . .
C6 O4 P1 124.0(8) . .
C7 O5 P1 128.4(10) . .
P2 O2 Y1 137.1(4) . .
O2 P2 O7 108.0(5) . .
O2 P2 O6 109.6(5) . .
O7 P2 O6 102.3(6) . .
O2 P2 Co1 119.4(3) . .
O7 P2 Co1 110.0(4) . .
O6 P2 Co1 106.3(4) . .
C8 O6 P2 121.6(9) . .
C9 O7 P2 127.0(9) . .
P3 O3 Y1 135.7(4) . .
O3 P3 O9 109.3(5) . .
O3 P3 O8 106.5(5) . .
O9 P3 O8 99.5(6) . .
O3 P3 Co1 120.6(3) . .
O9 P3 Co1 111.8(5) . .
O8 P3 Co1 106.9(4) . .
C10 O8 P3 124.7(10) . .
C11 O9 P3 126.1(11) . .
C4 Co1 C5 40.5(6) . .
C4 Co1 C3 38.4(5) . .
C5 Co1 C3 65.7(6) . .
C4 Co1 C2 65.7(6) . .
C5 Co1 C2 65.2(5) . .
C3 Co1 C2 39.5(6) . .
C4 Co1 C1 66.0(5) . .
C5 Co1 C1 39.3(5) . .
C3 Co1 C1 64.7(6) . .
C2 Co1 C1 37.6(5) . .
C4 Co1 P3 156.0(4) . .
C5 Co1 P3 116.3(6) . .
C3 Co1 P3 139.4(6) . .
C2 Co1 P3 101.8(5) . .
C1 Co1 P3 91.4(4) . .
C4 Co1 P2 96.8(5) . .
C5 Co1 P2 94.7(4) . .
C3 Co1 P2 130.1(6) . .
C2 Co1 P2 159.6(4) . .
C1 Co1 P2 127.1(5) . .
P3 Co1 P2 90.43(14) . .
C4 Co1 P1 111.1(4) . .
C5 Co1 P1 151.5(5) . .
C3 Co1 P1 89.5(4) . .
C2 Co1 P1 104.9(5) . .
C1 Co1 P1 141.9(5) . .
P3 Co1 P1 91.54(14) . .
P2 Co1 P1 90.86(14) . .
C2 C1 C5 108.7(13) . .
C2 C1 Co1 70.6(8) . .
C5 C1 Co1 68.5(7) . .
C1 C2 C3 107.9(15) . .
C1 C2 Co1 71.8(8) . .
C3 C2 Co1 69.0(8) . .
C4 C3 C2 109.3(17) . .
C4 C3 Co1 70.5(9) . .
C2 C3 Co1 71.5(9) . .
C3 C4 C5 107.2(16) . .
C3 C4 Co1 71.1(9) . .
C5 C4 Co1 69.9(8) . .
C1 C5 C4 106.9(12) . .
C1 C5 Co1 72.3(7) . .
C4 C5 Co1 69.6(7) . .
F2 P4 F2 178(3) . 2
F2 P4 F1 91.2(15) . .
F2 P4 F1 91.2(15) 2 .
F2 P4 F4 88.8(15) . .
F2 P4 F4 88.8(15) 2 .
F1 P4 F4 180.000(4) . .
F2 P4 F3 94.0(9) . .
F2 P4 F3 85.9(10) 2 .
F1 P4 F3 92.2(6) . .
F4 P4 F3 87.8(6) . .
F2 P4 F3 85.9(10) . 2
F2 P4 F3 94.0(9) 2 2
F1 P4 F3 92.2(6) . 2
F4 P4 F3 87.8(6) . 2
F3 P4 F3 175.5(13) . 2

loop_
_geom_bond_atom_site_label_1
_geom_bond_atom_site_label_2
_geom_bond_distance
_geom_bond_site_symmetry_2
Y1 O1 2.267(7) .
Y1 O1 2.267(7) 2_655
Y1 O2 2.323(7) .
Y1 O2 2.323(7) 2_655
Y1 O3 2.362(7) .
Y1 O3 2.362(7) 2_655
Y1 O10 2.477(7) 2_655
Y1 O10 2.477(7) .
O1 P1 1.506(7) .
P1 O5 1.588(9) .
P1 O4 1.591(8) .
P1 Co1 2.155(4) .
O4 C6 1.445(16) .
O5 C7 1.350(16) .
O2 P2 1.497(7) .
P2 O7 1.562(8) .
P2 O6 1.613(10) .
P2 Co1 2.150(3) .
O6 C8 1.381(13) .
O7 C9 1.383(15) .
O3 P3 1.496(8) .
P3 O9 1.570(9) .
P3 O8 1.624(9) .
P3 Co1 2.148(4) .
O8 C10 1.370(16) .
O9 C11 1.363(17) .
Co1 C4 2.048(13) .
Co1 C5 2.052(13) .
Co1 C3 2.055(15) .
Co1 C2 2.087(13) .
Co1 C1 2.101(11) .
C1 C2 1.349(19) .
C1 C5 1.396(18) .
C2 C3 1.40(2) .
C3 C4 1.350(18) .
C4 C5 1.42(2) .
P4 F2 1.338(14) .
P4 F2 1.338(14) 2
P4 F1 1.425(17) .
P4 F4 1.43(2) .
P4 F3 1.568(11) .
P4 F3 1.568(11) 2
